data_7205788
loop_
_publ_author_name
'Jacob, C.'
'da Piedade, F\'atima M.'
'Robalo, M. Paula'
'Duarte, M. Teresa'

_publ_section_title
;
 Evaluation of intermolecular interactions in thioxanthone derivatives:
 substituent effect on crystal diversity
;
_journal_issue 7
_journal_name_full CrystEngComm
_journal_page_first 2604
_journal_paper_doi 10.1039/c0ce00783h
_journal_volume 13
_journal_year 2011
_chemical_formula_sum 'C15 H7 N O3 S'
_chemical_formula_weight 281.29
_chemical_name_systematic
;
?
;
_space_group_IT_number 2
_symmetry_cell_setting triclinic
_symmetry_space_group_name_Hall '-P 1'
_symmetry_space_group_name_H-M 'P -1'
_atom_sites_solution_hydrogens geom
_atom_sites_solution_primary direct
_atom_sites_solution_secondary difmap
_audit_creation_method SHELXL-97
_cell_angle_alpha 73.904(17)
_cell_angle_beta 77.067(11)
_cell_angle_gamma 70.673(18)
_cell_formula_units_Z 2
_cell_length_a 7.2392(11)
_cell_length_b 7.256(2)
_cell_length_c 12.9183(16)
_cell_measurement_reflns_used 23
_cell_measurement_temperature 293(2)
_cell_measurement_theta_max 10.01
_cell_measurement_theta_min 5.90
_cell_volume 608.7(2)
_computing_cell_refinement 'CAD4 Express (Enraf Nonius, 1994)'
_computing_data_collection 'CAD4 Express (Enraf Nonius, 1994)'
_computing_data_reduction 'XCAD4 (Harms & Wocadlo, 1995)'
_computing_structure_refinement 'SHELXL-97 (Sheldrick, 2008)'
_computing_structure_solution SIR97
_diffrn_ambient_temperature 293(2)
_diffrn_measured_fraction_theta_full 0.956
_diffrn_measured_fraction_theta_max 0.956
_diffrn_measurement_device_type 'Enraf Nonius TurboCAD4'
_diffrn_measurement_method 'non-profiled omega/2theta scans'
_diffrn_radiation_monochromator graphite
_diffrn_radiation_source 'fine-focus sealed tube'
_diffrn_radiation_type MoK\a
_diffrn_radiation_wavelength 0.71069
_diffrn_reflns_av_R_equivalents 0.0000
_diffrn_reflns_av_sigmaI/netI 0.0982
_diffrn_reflns_limit_h_max 9
_diffrn_reflns_limit_h_min -8
_diffrn_reflns_limit_k_max 9
_diffrn_reflns_limit_k_min -8
_diffrn_reflns_limit_l_max 16
_diffrn_reflns_limit_l_min 0
_diffrn_reflns_number 2537
_diffrn_reflns_theta_full 27.01
_diffrn_reflns_theta_max 27.01
_diffrn_reflns_theta_min 1.66
_exptl_absorpt_coefficient_mu 0.271
_exptl_absorpt_correction_T_max 0.9218
_exptl_absorpt_correction_T_min 0.3429
_exptl_absorpt_correction_type refdelf
_exptl_crystal_density_diffrn 1.535
_exptl_crystal_density_method 'not measured'
_exptl_crystal_description plate
_exptl_crystal_F_000 288
_exptl_crystal_size_max 0.70
_exptl_crystal_size_mid 0.40
_exptl_crystal_size_min 0.30
_refine_diff_density_max 0.279
_refine_diff_density_min -0.274
_refine_diff_density_rms 0.062
_refine_ls_extinction_method none
_refine_ls_goodness_of_fit_ref 0.920
_refine_ls_hydrogen_treatment constr
_refine_ls_matrix_type full
_refine_ls_number_parameters 181
_refine_ls_number_reflns 2537
_refine_ls_number_restraints 0
_refine_ls_restrained_S_all 0.920
_refine_ls_R_factor_all 0.1438
_refine_ls_R_factor_gt 0.0640
_refine_ls_shift/su_max 0.009
_refine_ls_shift/su_mean 0.001
_refine_ls_structure_factor_coef Fsqd
_refine_ls_weighting_details 'calc w=1/[\s^2^(Fo^2^)+(0.0687P)^2^+0.0000P] where P=(Fo^2^+2Fc^2^)/3'
_refine_ls_weighting_scheme calc
_refine_ls_wR_factor_gt 0.1265
_refine_ls_wR_factor_ref 0.1500
_reflns_number_gt 1352
_reflns_number_total 2537
_reflns_threshold_expression >2\s(I)
_cod_data_source_file c0ce00783h.txt
_cod_data_source_block compound6
_cod_depositor_comments
;
The following automatic conversions were performed:
'_symmetry_cell_setting' value 'Triclinic' changed to 'triclinic'
according to '/home/saulius/struct/CIF-dictionaries/cif_core.dic'
dictionary named 'cif_core.dic' version 2.4.1 from 2010-06-29.

Automatic conversion script
Id: cif_fix_enum 1555 2011-01-17 13:19:09Z saulius 
;
_cod_original_sg_symbol_H-M P-1
_cod_database_code 7205788

loop_
_symmetry_equiv_pos_as_xyz
'x, y, z'
'-x, -y, -z'

loop_
_atom_site_label
_atom_site_type_symbol
_atom_site_fract_x
_atom_site_fract_y
_atom_site_fract_z
_atom_site_U_iso_or_equiv
_atom_site_adp_type
_atom_site_occupancy
_atom_site_symmetry_multiplicity
_atom_site_calc_flag
_atom_site_refinement_flags
_atom_site_disorder_assembly
_atom_site_disorder_group
C15 C -0.4954(7) 0.0424(7) 0.8312(4) 0.0687(15) Uani 1 1 d . . .
H15 H -0.5995 0.0161 0.8842 0.082 Uiso 1 1 calc R . .
C14 C -0.3681(6) 0.0745(6) 0.7665(3) 0.0480(10) Uani 1 1 d . . .
C1 C -0.2062(6) 0.1175(5) 0.6842(3) 0.0369(9) Uani 1 1 d . . .
C2 C -0.0133(6) 0.0487(5) 0.7109(3) 0.0428(10) Uani 1 1 d . . .
H2 H 0.0085 -0.0243 0.7809 0.051 Uiso 1 1 calc R . .
C3 C 0.1416(6) 0.0872(5) 0.6361(3) 0.0408(9) Uani 1 1 d . . .
H3 H 0.2681 0.0407 0.6554 0.049 Uiso 1 1 calc R . .
C4 C 0.1131(5) 0.1959(5) 0.5306(3) 0.0317(8) Uani 1 1 d . . .
C5 C -0.0784(5) 0.2660(5) 0.5012(3) 0.0333(8) Uani 1 1 d . . .
C6 C -0.2349(5) 0.2257(6) 0.5799(3) 0.0373(9) Uani 1 1 d . . .
H6 H -0.3621 0.2731 0.5617 0.045 Uiso 1 1 calc R . .
S1 S 0.32271(14) 0.23904(15) 0.44352(9) 0.0398(3) Uani 1 1 d . . .
C7 C 0.2373(5) 0.3754(5) 0.3223(3) 0.0354(8) Uani 1 1 d . . .
C8 C 0.3789(6) 0.4316(6) 0.2367(3) 0.0431(10) Uani 1 1 d . . .
H8 H 0.5102 0.3946 0.2475 0.052 Uiso 1 1 calc R . .
C9 C 0.3267(6) 0.5393(6) 0.1385(3) 0.0433(10) Uani 1 1 d . . .
H9 H 0.4206 0.5795 0.0825 0.052 Uiso 1 1 calc R . .
C10 C 0.1314(6) 0.5888(6) 0.1224(3) 0.0431(10) Uani 1 1 d . . .
N2 N 0.0780(6) 0.7030(6) 0.0157(3) 0.0604(10) Uani 1 1 d . . .
O1 O -0.0933(5) 0.7519(6) 0.0021(3) 0.0962(14) Uani 1 1 d . . .
O2 O 0.2088(6) 0.7402(6) -0.0577(3) 0.0963(14) Uani 1 1 d . . .
C11 C -0.0094(6) 0.5365(6) 0.2030(3) 0.0408(9) Uani 1 1 d . . .
H11 H -0.1394 0.5728 0.1901 0.049 Uiso 1 1 calc R . .
C12 C 0.0399(5) 0.4283(5) 0.3057(3) 0.0335(8) Uani 1 1 d . . .
C13 C -0.1212(5) 0.3799(5) 0.3914(3) 0.0368(9) Uani 1 1 d . . .
O3 O -0.2909(4) 0.4337(5) 0.3707(2) 0.0576(9) Uani 1 1 d . . .

loop_
_atom_site_aniso_label
_atom_site_aniso_U_11
_atom_site_aniso_U_22
_atom_site_aniso_U_33
_atom_site_aniso_U_23
_atom_site_aniso_U_13
_atom_site_aniso_U_12
C15 0.066(3) 0.056(3) 0.077(4) -0.008(3) 0.012(3) -0.029(2)
C14 0.055(3) 0.041(2) 0.044(2) -0.0069(19) 0.002(2) -0.018(2)
C1 0.049(2) 0.0261(19) 0.039(2) -0.0075(16) -0.0006(18) -0.0189(17)
C2 0.058(3) 0.029(2) 0.035(2) -0.0010(17) -0.0057(19) -0.0093(18)
C3 0.039(2) 0.034(2) 0.049(2) -0.0036(18) -0.0153(18) -0.0099(17)
C4 0.0339(19) 0.0268(18) 0.0325(19) -0.0035(15) -0.0024(16) -0.0105(15)
C5 0.0366(19) 0.0274(18) 0.040(2) -0.0105(16) -0.0032(17) -0.0142(15)
C6 0.0357(19) 0.039(2) 0.041(2) -0.0089(17) -0.0047(17) -0.0163(16)
S1 0.0326(5) 0.0403(5) 0.0451(6) -0.0049(4) -0.0079(4) -0.0109(4)
C7 0.040(2) 0.0284(19) 0.038(2) -0.0065(16) -0.0042(17) -0.0118(16)
C8 0.037(2) 0.048(2) 0.047(2) -0.0129(19) -0.0014(18) -0.0174(18)
C9 0.050(2) 0.051(2) 0.036(2) -0.0096(18) -0.0008(18) -0.026(2)
C10 0.053(2) 0.041(2) 0.034(2) -0.0090(18) -0.0031(19) -0.0136(19)
N2 0.064(3) 0.071(3) 0.039(2) 0.0005(19) -0.0115(19) -0.017(2)
O1 0.060(2) 0.132(4) 0.065(2) 0.015(2) -0.0196(19) -0.011(2)
O2 0.087(3) 0.136(4) 0.045(2) 0.023(2) -0.0009(19) -0.046(2)
C11 0.038(2) 0.046(2) 0.036(2) -0.0033(18) -0.0076(17) -0.0126(18)
C12 0.0335(19) 0.0327(19) 0.037(2) -0.0100(16) -0.0067(16) -0.0102(15)
C13 0.040(2) 0.0291(19) 0.043(2) -0.0064(17) -0.0088(18) -0.0128(16)
O3 0.0346(15) 0.076(2) 0.0553(19) 0.0089(16) -0.0140(14) -0.0218(15)

loop_
_atom_type_symbol
_atom_type_description
_atom_type_scat_dispersion_real
_atom_type_scat_dispersion_imag
_atom_type_scat_source
C C 0.0030 0.0020 'International Tables Vol C Tables 4.2.6.8 and 6.1.1.4'
H H 0.0000 0.0000 'International Tables Vol C Tables 4.2.6.8 and 6.1.1.4'
N N 0.0060 0.0030 'International Tables Vol C Tables 4.2.6.8 and 6.1.1.4'
O O 0.0110 0.0060 'International Tables Vol C Tables 4.2.6.8 and 6.1.1.4'
S S 0.1250 0.1230 'International Tables Vol C Tables 4.2.6.8 and 6.1.1.4'

loop_
_geom_angle_atom_site_label_1
_geom_angle_atom_site_label_2
_geom_angle_atom_site_label_3
_geom_angle
_geom_angle_site_symmetry_1
_geom_angle_site_symmetry_3
_geom_angle_publ_flag
C14 C15 H15 180.0 . . ?
C15 C14 C1 179.4(5) . . ?
C6 C1 C2 118.5(3) . . ?
C6 C1 C14 122.2(4) . . ?
C2 C1 C14 119.4(4) . . ?
C3 C2 C1 120.9(4) . . ?
C3 C2 H2 119.5 . . ?
C1 C2 H2 119.5 . . ?
C2 C3 C4 120.7(4) . . ?
C2 C3 H3 119.6 . . ?
C4 C3 H3 119.6 . . ?
C3 C4 C5 119.7(3) . . ?
C3 C4 S1 116.1(3) . . ?
C5 C4 S1 124.2(3) . . ?
C6 C5 C4 118.4(3) . . ?
C6 C5 C13 118.4(3) . . ?
C4 C5 C13 123.2(3) . . ?
C1 C6 C5 121.8(4) . . ?
C1 C6 H6 119.1 . . ?
C5 C6 H6 119.1 . . ?
C7 S1 C4 104.37(17) . . ?
C12 C7 C8 119.7(4) . . ?
C12 C7 S1 124.1(3) . . ?
C8 C7 S1 116.2(3) . . ?
C9 C8 C7 120.7(4) . . ?
C9 C8 H8 119.6 . . ?
C7 C8 H8 119.6 . . ?
C8 C9 C10 119.2(4) . . ?
C8 C9 H9 120.4 . . ?
C10 C9 H9 120.4 . . ?
C11 C10 C9 121.7(4) . . ?
C11 C10 N2 119.8(4) . . ?
C9 C10 N2 118.5(4) . . ?
O1 N2 O2 122.3(4) . . ?
O1 N2 C10 118.8(4) . . ?
O2 N2 C10 118.8(4) . . ?
C10 C11 C12 120.2(4) . . ?
C10 C11 H11 119.9 . . ?
C12 C11 H11 119.9 . . ?
C11 C12 C7 118.4(3) . . ?
C11 C12 C13 117.8(3) . . ?
C7 C12 C13 123.8(3) . . ?
O3 C13 C5 119.9(3) . . ?
O3 C13 C12 119.9(3) . . ?
C5 C13 C12 120.2(3) . . ?

loop_
_geom_bond_atom_site_label_1
_geom_bond_atom_site_label_2
_geom_bond_distance
_geom_bond_site_symmetry_2
_geom_bond_publ_flag
C15 C14 1.137(5) . ?
C15 H15 0.9300 . ?
C14 C1 1.450(5) . ?
C1 C6 1.380(5) . ?
C1 C2 1.406(5) . ?
C2 C3 1.358(5) . ?
C2 H2 0.9300 . ?
C3 C4 1.394(5) . ?
C3 H3 0.9300 . ?
C4 C5 1.409(5) . ?
C4 S1 1.738(3) . ?
C5 C6 1.394(5) . ?
C5 C13 1.472(5) . ?
C6 H6 0.9300 . ?
S1 C7 1.727(4) . ?
C7 C12 1.401(5) . ?
C7 C8 1.399(5) . ?
C8 C9 1.354(5) . ?
C8 H8 0.9300 . ?
C9 C10 1.388(5) . ?
C9 H9 0.9300 . ?
C10 C11 1.353(5) . ?
C10 N2 1.459(5) . ?
N2 O1 1.211(5) . ?
N2 O2 1.222(4) . ?
C11 C12 1.397(5) . ?
C11 H11 0.9300 . ?
C12 C13 1.479(5) . ?
C13 O3 1.227(4) . ?

loop_
_geom_torsion_atom_site_label_1
_geom_torsion_atom_site_label_2
_geom_torsion_atom_site_label_3
_geom_torsion_atom_site_label_4
_geom_torsion
_geom_torsion_site_symmetry_1
_geom_torsion_site_symmetry_2
_geom_torsion_site_symmetry_3
_geom_torsion_site_symmetry_4
_geom_torsion_publ_flag
C15 C14 C1 C6 -87(50) . . . . ?
C15 C14 C1 C2 92(50) . . . . ?
C6 C1 C2 C3 -0.1(6) . . . . ?
C14 C1 C2 C3 -179.6(4) . . . . ?
C1 C2 C3 C4 -0.1(6) . . . . ?
C2 C3 C4 C5 -0.2(5) . . . . ?
C2 C3 C4 S1 178.8(3) . . . . ?
C3 C4 C5 C6 0.7(5) . . . . ?
S1 C4 C5 C6 -178.2(3) . . . . ?
C3 C4 C5 C13 -179.3(4) . . . . ?
S1 C4 C5 C13 1.8(5) . . . . ?
C2 C1 C6 C5 0.7(5) . . . . ?
C14 C1 C6 C5 -179.8(3) . . . . ?
C4 C5 C6 C1 -1.0(5) . . . . ?
C13 C5 C6 C1 179.1(3) . . . . ?
C3 C4 S1 C7 -179.8(3) . . . . ?
C5 C4 S1 C7 -0.9(3) . . . . ?
C4 S1 C7 C12 -1.1(4) . . . . ?
C4 S1 C7 C8 179.7(3) . . . . ?
C12 C7 C8 C9 1.0(6) . . . . ?
S1 C7 C8 C9 -179.8(3) . . . . ?
C7 C8 C9 C10 -1.8(6) . . . . ?
C8 C9 C10 C11 1.6(6) . . . . ?
C8 C9 C10 N2 -179.4(4) . . . . ?
C11 C10 N2 O1 1.2(7) . . . . ?
C9 C10 N2 O1 -177.8(4) . . . . ?
C11 C10 N2 O2 -176.4(4) . . . . ?
C9 C10 N2 O2 4.6(6) . . . . ?
C9 C10 C11 C12 -0.6(6) . . . . ?
N2 C10 C11 C12 -179.6(4) . . . . ?
C10 C11 C12 C7 -0.2(6) . . . . ?
C10 C11 C12 C13 178.5(3) . . . . ?
C8 C7 C12 C11 0.1(5) . . . . ?
S1 C7 C12 C11 -179.1(3) . . . . ?
C8 C7 C12 C13 -178.6(3) . . . . ?
S1 C7 C12 C13 2.3(5) . . . . ?
C6 C5 C13 O3 -1.3(5) . . . . ?
C4 C5 C13 O3 178.7(3) . . . . ?
C6 C5 C13 C12 179.2(3) . . . . ?
C4 C5 C13 C12 -0.7(5) . . . . ?
C11 C12 C13 O3 0.5(5) . . . . ?
C7 C12 C13 O3 179.2(4) . . . . ?
C11 C12 C13 C5 179.9(3) . . . . ?
C7 C12 C13 C5 -1.4(5) . . . . ?
